data_4020826
loop_
_publ_author_name
'St\'ephane Trudeau'
'Pierre Deslongchamps'

_publ_section_title
;
 Novel Synthesis of Highly Functionalized 14-\b-Hydroxysteroids
 Related to Batrachotoxin and Ouabain
;
_journal_name_full 'Journal of Organic Chemistry'
_journal_page_first 832
_journal_page_last 838
_journal_paper_doi 10.1021/jo0355606
_journal_volume 69
_journal_year 2004
_chemical_formula_sum 'C15 H22 O6'
_chemical_formula_weight 298.33
_space_group_IT_number 19
_symmetry_cell_setting orthorhombic
_symmetry_space_group_name_Hall 'P 2ac 2ab'
_symmetry_space_group_name_H-M 'P 21 21 21'
_cell_angle_alpha 90.00
_cell_angle_beta 90.00
_cell_angle_gamma 90.00
_cell_formula_units_Z 4
_cell_length_a 8.6202(4)
_cell_length_b 10.0407(5)
_cell_length_c 18.1422(9)
_cell_measurement_temperature 198(2)
_cell_volume 1570.26(13)
_diffrn_ambient_temperature 198(2)
_exptl_crystal_density_diffrn 1.262
_cod_depositor_comments
;
The following automatic conversions were performed:
'_symmetry_cell_setting' value 'Orthorhombic' changed to 'orthorhombic'
according to '/home/saulius/struct/CIF-dictionaries/cif_core.dic'
dictionary named 'cif_core.dic' version 2.4.1 from 2010-06-29.

Automatic conversion script
Id: cif_fix_enum 1527 2010-12-29 10:47:43Z saulius 
;
_cod_database_code 4020826

loop_
_symmetry_equiv_pos_as_xyz
'x, y, z'
'-x+1/2, -y, z+1/2'
'-x, y+1/2, -z+1/2'
'x+1/2, -y+1/2, -z'

loop_
_atom_site_label
_atom_site_type_symbol
_atom_site_fract_x
_atom_site_fract_y
_atom_site_fract_z
_atom_site_U_iso_or_equiv
_atom_site_adp_type
_atom_site_occupancy
_atom_site_symmetry_multiplicity
_atom_site_calc_flag
_atom_site_refinement_flags
_atom_site_disorder_assembly
_atom_site_disorder_group
C1 C 0.35662(12) 0.20841(11) 1.04429(6) 0.0338(2) Uani 1 1 d . . .
O1 O 0.37039(15) 0.08985(10) 1.04058(5) 0.0555(3) Uani 1 1 d . . .
C2 C 0.31681(11) 0.29910(10) 0.97855(5) 0.02663(19) Uani 1 1 d . . .
C3 C 0.37335(12) 0.43670(11) 1.00254(6) 0.0317(2) Uani 1 1 d . . .
C4 C 0.34537(15) 0.43599(13) 1.08647(6) 0.0394(3) Uani 1 1 d . . .
C5 C 0.38321(13) 0.29474(13) 1.11074(6) 0.0389(3) Uani 1 1 d . . .
C6 C 0.38817(10) 0.24472(10) 0.90959(5) 0.02733(19) Uani 1 1 d . . .
O6 O 0.52361(8) 0.24656(10) 0.89554(5) 0.04027(19) Uani 1 1 d . . .
C7 C 0.33457(12) 0.11638(10) 0.80321(6) 0.0307(2) Uani 1 1 d . . .
O7 O 0.28013(8) 0.18676(8) 0.86619(4) 0.03036(16) Uani 1 1 d . . .
C8 C 0.24353(13) -0.01248(11) 0.79644(7) 0.0379(2) Uani 1 1 d . . .
O8 O 0.18642(13) -0.07750(9) 0.84408(6) 0.0528(2) Uani 1 1 d . . .
C9 C 0.30860(17) 0.05853(13) 0.68060(7) 0.0438(3) Uani 1 1 d . . .
O9 O 0.23416(11) -0.04441(9) 0.72477(5) 0.0471(2) Uani 1 1 d . . .
C10 C 0.30633(13) 0.18370(11) 0.72893(6) 0.0333(2) Uani 1 1 d . . .
C11 C 0.14622(14) 0.24813(14) 0.72713(6) 0.0401(2) Uani 1 1 d . . .
C12 C 0.43172(18) 0.28272(14) 0.70778(8) 0.0486(3) Uani 1 1 d . . .
C13 C 0.29091(16) 0.54825(11) 0.96253(7) 0.0388(2) Uani 1 1 d . . .
O13 O 0.30935(10) 0.52284(8) 0.88552(5) 0.03992(19) Uani 1 1 d . . .
C14 C 0.3538(3) 0.68500(15) 0.98266(9) 0.0630(4) Uani 1 1 d . . .
C15 C 0.18755(19) 0.57807(13) 0.84258(9) 0.0496(3) Uani 1 1 d . . .
H2 H 0.2059(16) 0.2968(13) 0.9765(7) 0.031(3) Uiso 1 1 d . . .
H13 H 0.184(2) 0.5436(15) 0.9745(8) 0.044(4) Uiso 1 1 d . . .
H7 H 0.4396(15) 0.0966(12) 0.8089(7) 0.024(3) Uiso 1 1 d . . .
H11C H 0.1418(18) 0.3248(17) 0.7604(9) 0.047(4) Uiso 1 1 d . . .
H5B H 0.491(2) 0.2869(19) 1.1219(10) 0.057(5) Uiso 1 1 d . . .
H9B H 0.407(2) 0.0257(18) 0.6698(9) 0.058(5) Uiso 1 1 d . . .
H3 H 0.4870(17) 0.4429(14) 0.9925(8) 0.036(3) Uiso 1 1 d . . .
H12A H 0.426(2) 0.3543(18) 0.7435(10) 0.053(4) Uiso 1 1 d . . .
H11B H 0.0628(19) 0.1826(17) 0.7416(9) 0.046(4) Uiso 1 1 d . . .
H14A H 0.468(3) 0.684(2) 0.9747(11) 0.074(6) Uiso 1 1 d . . .
H14C H 0.310(2) 0.756(2) 0.9542(11) 0.064(5) Uiso 1 1 d . . .
H12C H 0.529(2) 0.2430(17) 0.7099(9) 0.049(4) Uiso 1 1 d . . .
H11A H 0.125(2) 0.2757(18) 0.6753(9) 0.057(5) Uiso 1 1 d . . .
H15C H 0.087(2) 0.538(2) 0.8589(10) 0.073(6) Uiso 1 1 d . . .
H9A H 0.2464(18) 0.0665(17) 0.6348(9) 0.049(4) Uiso 1 1 d . . .
H5A H 0.3275(17) 0.2627(14) 1.1518(8) 0.039(3) Uiso 1 1 d . . .
H15A H 0.176(2) 0.6722(19) 0.8504(9) 0.056(4) Uiso 1 1 d . . .
H12B H 0.418(2) 0.317(2) 0.6571(11) 0.065(5) Uiso 1 1 d . . .
H15B H 0.215(2) 0.5620(18) 0.7890(11) 0.065(5) Uiso 1 1 d . . .
H4B H 0.4086(18) 0.5009(16) 1.1109(8) 0.048(4) Uiso 1 1 d . . .
H4A H 0.2313(16) 0.4522(13) 1.0957(7) 0.035(3) Uiso 1 1 d . . .
H14B H 0.343(2) 0.701(2) 1.0353(12) 0.072(5) Uiso 1 1 d . . .

loop_
_atom_site_aniso_label
_atom_site_aniso_U_11
_atom_site_aniso_U_22
_atom_site_aniso_U_33
_atom_site_aniso_U_23
_atom_site_aniso_U_13
_atom_site_aniso_U_12
C1 0.0312(5) 0.0407(5) 0.0296(5) 0.0078(4) 0.0029(4) 0.0031(4)
O1 0.0809(7) 0.0420(5) 0.0435(5) 0.0111(4) 0.0071(5) 0.0141(5)
C2 0.0232(4) 0.0309(4) 0.0258(4) 0.0009(4) -0.0012(3) -0.0007(4)
C3 0.0304(5) 0.0343(5) 0.0305(5) -0.0012(4) 0.0017(4) -0.0054(4)
C4 0.0420(6) 0.0466(6) 0.0295(5) -0.0062(5) 0.0009(4) -0.0094(5)
C5 0.0310(5) 0.0588(7) 0.0267(5) 0.0044(5) -0.0028(4) -0.0031(5)
C6 0.0260(4) 0.0293(4) 0.0267(4) 0.0023(4) -0.0022(3) 0.0019(4)
O6 0.0249(3) 0.0571(5) 0.0388(4) -0.0094(4) 0.0009(3) -0.0010(3)
C7 0.0276(4) 0.0314(5) 0.0330(5) -0.0057(4) 0.0008(4) 0.0018(4)
O7 0.0251(3) 0.0365(4) 0.0295(3) -0.0059(3) -0.0011(3) 0.0013(3)
C8 0.0373(5) 0.0282(5) 0.0481(6) -0.0040(5) 0.0014(5) 0.0024(4)
O8 0.0614(6) 0.0327(4) 0.0645(6) 0.0059(4) 0.0090(5) -0.0029(4)
C9 0.0479(6) 0.0457(6) 0.0376(6) -0.0143(5) 0.0050(5) -0.0034(5)
O9 0.0524(5) 0.0363(4) 0.0526(5) -0.0159(4) 0.0020(4) -0.0073(4)
C10 0.0361(5) 0.0345(5) 0.0294(5) -0.0052(4) 0.0026(4) -0.0035(4)
C11 0.0444(6) 0.0421(6) 0.0337(5) 0.0018(5) -0.0028(4) 0.0051(5)
C12 0.0521(7) 0.0483(7) 0.0453(7) -0.0020(6) 0.0127(6) -0.0133(6)
C13 0.0476(7) 0.0311(5) 0.0378(6) -0.0004(4) 0.0057(5) 0.0008(5)
O13 0.0472(4) 0.0372(4) 0.0354(4) 0.0034(3) -0.0010(3) 0.0065(3)
C14 0.1021(14) 0.0350(6) 0.0520(8) -0.0036(6) 0.0033(9) -0.0100(8)
C15 0.0582(8) 0.0359(6) 0.0546(8) 0.0078(6) -0.0126(6) 0.0022(6)

loop_
_geom_bond_atom_site_label_1
_geom_bond_atom_site_label_2
_geom_bond_distance
_geom_bond_site_symmetry_2
_geom_bond_publ_flag
C1 O1 1.1982(15) . ?
C1 C5 1.5025(16) . ?
C1 C2 1.5392(14) . ?
C2 C6 1.4973(13) . ?
C2 C3 1.5282(14) . ?
C2 H2 0.957(14) . ?
C3 C13 1.5121(16) . ?
C3 C4 1.5417(14) . ?
C3 H3 0.998(15) . ?
C4 C5 1.5204(19) . ?
C4 H4B 0.958(16) . ?
C4 H4A 1.010(14) . ?
C5 H5B 0.954(19) . ?
C5 H5A 0.943(15) . ?
C6 O6 1.1951(12) . ?
C6 O7 1.3513(11) . ?
C7 O7 1.4230(12) . ?
C7 C8 1.5182(15) . ?
C7 C10 1.5272(15) . ?
C7 H7 0.933(13) . ?
C8 O8 1.1898(16) . ?
C8 O9 1.3416(16) . ?
C9 O9 1.4567(17) . ?
C9 C10 1.5325(16) . ?
C9 H9B 0.934(19) . ?
C9 H9A 0.993(17) . ?
C10 C12 1.5179(16) . ?
C10 C11 1.5246(16) . ?
C11 H11C 0.979(17) . ?
C11 H11B 1.010(17) . ?
C11 H11A 0.998(17) . ?
C12 H12A 0.969(18) . ?
C12 H12C 0.930(17) . ?
C12 H12B 0.99(2) . ?
C13 O13 1.4291(14) . ?
C13 C14 1.5207(19) . ?
C13 H13 0.950(17) . ?
O13 C15 1.4202(16) . ?
C14 H14A 0.99(2) . ?
C14 H14C 0.95(2) . ?
C14 H14B 0.97(2) . ?
C15 H15C 1.00(2) . ?
C15 H15A 0.961(19) . ?
C15 H15B 1.015(19) . ?

loop_
_cod_related_entry_id
_cod_related_entry_database
_cod_related_entry_code
1 ChemSpider 9418499
